data_1528417
loop_
_publ_author_name
'Climent-Pascual, E.'
'Saez-Puche, R.'
'de Paz, J.R.'
'Gallardo-Amores, J.M.'

_publ_section_title
;
 Ferromagnetism vs. antiferromagnetism of the dimorphic Ho Cr O4 oxide
;
_journal_name_full 'Solid State Sciences'
_journal_page_first 574
_journal_page_last 579
_journal_volume 9
_journal_year 2007
_chemical_formula_sum 'Cr Ho O4'
_chemical_name_systematic 'Ho (Cr O4)'
_space_group_IT_number 88
_symmetry_space_group_name_Hall '-I 4ad'
_symmetry_space_group_name_H-M 'I 41/a :2'
_cell_angle_alpha 90
_cell_angle_beta 90
_cell_angle_gamma 90
_cell_formula_units_Z 4
_cell_length_a 5.0017
_cell_length_b 5.0017
_cell_length_c 11.2664
_cell_volume 281.852
_citation_journal_id_ASTM SSSCFJ
_cod_data_source_file Climent-Pascual_SSSCFJ_2007_1394.cif
_cod_data_source_block Cr1Ho1O4
_cod_original_cell_volume 281.8516
_cod_original_formula_sum 'Cr1 Ho1 O4'
_cod_database_code 1528417

loop_
_symmetry_equiv_pos_as_xyz
x,y,z
-y+3/4,x+1/4,z+1/4
-x+1/2,-y,z+1/2
y+3/4,-x+3/4,z+3/4
-x,-y,-z
y-3/4,-x-1/4,-z-1/4
x-1/2,y,-z-1/2
-y-3/4,x-3/4,-z-3/4
x+1/2,y+1/2,z+1/2
-y+5/4,x+3/4,z+3/4
-x+1,-y+1/2,z+1
y+5/4,-x+5/4,z+5/4
-x+1/2,-y+1/2,-z+1/2
y-1/4,-x+1/4,-z+1/4
x,y+1/2,-z
-y-1/4,x-1/4,-z-1/4

loop_
_atom_site_label
_atom_site_type_symbol
_atom_site_fract_x
_atom_site_fract_y
_atom_site_fract_z
_atom_site_occupancy
_atom_site_U_iso_or_equiv
Cr1 Cr+5 0 0.25 0.125 1 0.0
Ho1 Ho+3 0 0.25 0.625 1 0.0
O1 O-2 0.142 0.0074 0.2017 1 0.0
